data_2236073
loop_
_publ_author_name
'Ye, Bao-fen'

_publ_section_title
;
 4,6-Dibromoisophthalic acid monohydrate
;
_journal_coeditor_code BH2450
_journal_issue 9
_journal_name_full 'Acta Crystallographica Section E'
_journal_page_first o2642
_journal_paper_doi 10.1107/S1600536812033892
_journal_volume 68
_journal_year 2012
_chemical_formula_iupac 'C8 H4 Br2 O4, H2 O'
_chemical_formula_moiety 'C8 H4 Br2 O4, H2 O'
_chemical_formula_sum 'C8 H6 Br2 O5'
_chemical_formula_weight 341.95
_chemical_melting_point_gt 441
_chemical_melting_point_lt 443
_chemical_name_systematic '4,6-Dibromoisophthalic acid monohydrate'
_space_group_IT_number 14
_symmetry_cell_setting monoclinic
_symmetry_space_group_name_Hall '-P 2ybc'
_symmetry_space_group_name_H-M 'P 1 21/c 1'
_atom_sites_solution_hydrogens geom
_atom_sites_solution_primary direct
_atom_sites_solution_secondary difmap
_audit_creation_method SHELXL97
_cell_angle_alpha 90.00
_cell_angle_beta 90.91(3)
_cell_angle_gamma 90.00
_cell_formula_units_Z 4
_cell_length_a 3.8740(8)
_cell_length_b 17.366(4)
_cell_length_c 15.710(3)
_cell_measurement_reflns_used 25
_cell_measurement_temperature 293(2)
_cell_measurement_theta_max 14
_cell_measurement_theta_min 10
_cell_volume 1056.8(4)
_computing_cell_refinement 'CAD-4 Software (Enraf--Nonius, 1985)'
_computing_data_collection 'CAD-4 Software (Enraf--Nonius, 1985)'
_computing_data_reduction 'XCAD4 (Harms & Wocadlo, 1995)'
_computing_molecular_graphics 'SHELXTL (Sheldrick, 2008)'
_computing_publication_material 'SHELXTL (Sheldrick, 2008)'
_computing_structure_refinement 'SHELXL97 (Sheldrick, 2008)'
_computing_structure_solution 'SHELXS97 (Sheldrick, 2008)'
_diffrn_ambient_temperature 293(2)
_diffrn_measured_fraction_theta_full 0.999
_diffrn_measured_fraction_theta_max 0.999
_diffrn_measurement_device_type 'Enraf--Nonius CAD-4'
_diffrn_measurement_method \w/2\q
_diffrn_radiation_monochromator graphite
_diffrn_radiation_source 'fine-focus sealed tube'
_diffrn_radiation_type MoK\a
_diffrn_radiation_wavelength 0.71073
_diffrn_reflns_av_R_equivalents 0.0511
_diffrn_reflns_av_sigmaI/netI 0.1320
_diffrn_reflns_limit_h_max 4
_diffrn_reflns_limit_h_min -4
_diffrn_reflns_limit_k_max 20
_diffrn_reflns_limit_k_min 0
_diffrn_reflns_limit_l_max 18
_diffrn_reflns_limit_l_min 0
_diffrn_reflns_number 2206
_diffrn_reflns_theta_full 25.17
_diffrn_reflns_theta_max 25.17
_diffrn_reflns_theta_min 1.75
_diffrn_standards_decay_% 0
_diffrn_standards_interval_count 200
_diffrn_standards_interval_time 2
_diffrn_standards_number 3
_exptl_absorpt_coefficient_mu 7.668
_exptl_absorpt_correction_T_max 0.7004
_exptl_absorpt_correction_T_min 0.2069
_exptl_absorpt_correction_type psi-scan
_exptl_absorpt_process_details '(North <i>et al.</i>, 1968)'
_exptl_crystal_colour colourless
_exptl_crystal_density_diffrn 2.149
_exptl_crystal_density_method 'not measured'
_exptl_crystal_description rodlike
_exptl_crystal_F_000 656
_exptl_crystal_size_max 0.30
_exptl_crystal_size_mid 0.05
_exptl_crystal_size_min 0.05
_refine_diff_density_max 0.629
_refine_diff_density_min -0.503
_refine_ls_extinction_method none
_refine_ls_goodness_of_fit_ref 0.992
_refine_ls_hydrogen_treatment constr
_refine_ls_matrix_type full
_refine_ls_number_constraints 0
_refine_ls_number_parameters 136
_refine_ls_number_reflns 1910
_refine_ls_number_restraints 0
_refine_ls_restrained_S_all 0.992
_refine_ls_R_factor_all 0.1173
_refine_ls_R_factor_gt 0.0540
_refine_ls_shift/su_max 0.000
_refine_ls_shift/su_mean 0.000
_refine_ls_structure_factor_coef Fsqd
_refine_ls_weighting_details 'calc w=1/[\s^2^(Fo^2^)+(0.02P)^2^] where P=(Fo^2^+2Fc^2^)/3'
_refine_ls_weighting_scheme calc
_refine_ls_wR_factor_gt 0.0762
_refine_ls_wR_factor_ref 0.0894
_reflns_number_gt 1109
_reflns_number_total 1910
_reflns_threshold_expression I>2\s(I)
_cod_data_source_file bh2450.cif
_cod_data_source_block I
_cod_original_sg_symbol_H-M 'P 21/c'
_cod_database_code 2236073
_cod_database_fobs_code 2236073

loop_
_symmetry_equiv_pos_as_xyz
'x, y, z'
'-x, y+1/2, -z+1/2'
'-x, -y, -z'
'x, -y-1/2, z-1/2'

loop_
_atom_site_type_symbol
_atom_site_label
_atom_site_fract_x
_atom_site_fract_y
_atom_site_fract_z
_atom_site_U_iso_or_equiv
_atom_site_adp_type
_atom_site_calc_flag
_atom_site_refinement_flags
_atom_site_occupancy
_atom_site_symmetry_multiplicity
O OW 0.6960(16) 0.0557(3) -0.0592(4) 0.079(2) Uani d . 1 1
H HWB 0.8013 0.0536 -0.0114 0.094 Uiso d R 1 1
H HWA 0.6946 0.0116 -0.0828 0.094 Uiso d R 1 1
Br Br1 -0.1479(2) 0.52659(5) -0.24930(5) 0.0486(3) Uani d . 1 1
O O1 0.6060(18) 0.2282(4) -0.0212(4) 0.073(2) Uani d . 1 1
C C1 -0.041(2) 0.3595(5) -0.3421(5) 0.041(2) Uani d . 1 1
Br Br2 0.3840(2) 0.38158(6) 0.03673(5) 0.0473(3) Uani d . 1 1
C C2 0.4568(19) 0.2307(5) -0.0891(5) 0.0314(19) Uani d . 1 1
O O2 0.4320(16) 0.1710(3) -0.1373(4) 0.071(2) Uani d . 1 1
H H2A 0.5248 0.1342 -0.1136 0.107 Uiso calc R 1 1
C C3 0.0622(17) 0.3658(4) -0.2523(5) 0.0297(19) Uani d . 1 1
O O3 -0.0053(17) 0.4099(4) -0.3936(4) 0.070(2) Uani d . 1 1
C C4 0.1931(18) 0.3018(5) -0.2089(5) 0.034(2) Uani d . 1 1
H H4A 0.2057 0.2556 -0.2385 0.041 Uiso calc R 1 1
O O4 -0.1724(15) 0.2937(4) -0.3616(3) 0.0598(18) Uani d . 1 1
H H4B -0.2295 0.2935 -0.4121 0.090 Uiso calc R 1 1
C C5 0.3038(18) 0.3022(5) -0.1261(4) 0.0294(19) Uani d . 1 1
C C6 0.2627(17) 0.3713(5) -0.0796(4) 0.0315(19) Uani d . 1 1
C C7 0.1313(18) 0.4354(5) -0.1184(5) 0.036(2) Uani d . 1 1
H H7A 0.1089 0.4807 -0.0873 0.043 Uiso calc R 1 1
C C8 0.0319(18) 0.4341(4) -0.2022(4) 0.0293(18) Uani d . 1 1

loop_
_atom_site_aniso_label
_atom_site_aniso_U_11
_atom_site_aniso_U_22
_atom_site_aniso_U_33
_atom_site_aniso_U_12
_atom_site_aniso_U_13
_atom_site_aniso_U_23
OW 0.131(6) 0.051(4) 0.053(4) 0.036(4) -0.027(4) -0.007(4)
Br1 0.0605(6) 0.0433(5) 0.0422(5) 0.0132(5) 0.0028(4) 0.0097(5)
O1 0.131(6) 0.049(4) 0.039(4) 0.029(4) -0.031(4) 0.003(3)
C1 0.057(6) 0.040(6) 0.027(5) -0.004(5) -0.007(4) 0.006(5)
Br2 0.0647(6) 0.0517(6) 0.0254(4) 0.0066(5) -0.0047(4) -0.0072(5)
C2 0.036(5) 0.039(5) 0.019(4) 0.000(4) 0.003(4) 0.001(4)
O2 0.126(6) 0.038(4) 0.050(4) 0.023(4) -0.025(4) -0.006(4)
C3 0.029(5) 0.032(5) 0.028(4) 0.004(4) 0.000(3) 0.000(4)
O3 0.125(6) 0.061(5) 0.024(3) -0.023(4) -0.011(3) 0.006(4)
C4 0.039(5) 0.025(4) 0.038(5) -0.002(4) 0.002(4) -0.003(4)
O4 0.097(5) 0.056(5) 0.026(3) -0.024(4) -0.014(3) 0.005(3)
C5 0.035(5) 0.031(5) 0.022(4) 0.000(4) 0.007(4) 0.002(4)
C6 0.038(5) 0.037(5) 0.020(4) 0.001(4) 0.005(3) 0.004(4)
C7 0.037(5) 0.036(5) 0.034(5) 0.002(4) 0.001(4) -0.005(4)
C8 0.038(5) 0.026(4) 0.024(4) 0.001(4) 0.003(3) 0.007(4)

loop_
_atom_type_symbol
_atom_type_description
_atom_type_scat_dispersion_real
_atom_type_scat_dispersion_imag
_atom_type_scat_source
C C 0.0033 0.0016 'International Tables Vol C Tables 4.2.6.8 and 6.1.1.4'
H H 0.0000 0.0000 'International Tables Vol C Tables 4.2.6.8 and 6.1.1.4'
O O 0.0106 0.0060 'International Tables Vol C Tables 4.2.6.8 and 6.1.1.4'
Br Br -0.2901 2.4595 'International Tables Vol C Tables 4.2.6.8 and 6.1.1.4'

loop_
_geom_angle_atom_site_label_1
_geom_angle_atom_site_label_2
_geom_angle_atom_site_label_3
_geom_angle
HWB OW HWA 110.2
O3 C1 O4 122.5(7)
O3 C1 C3 124.2(8)
O4 C1 C3 113.3(8)
O1 C2 O2 121.4(8)
O1 C2 C5 123.9(8)
O2 C2 C5 114.6(6)
C2 O2 H2A 109.5
C4 C3 C8 115.1(6)
C4 C3 C1 120.2(7)
C8 C3 C1 124.7(7)
C5 C4 C3 124.7(8)
C5 C4 H4A 117.7
C3 C4 H4A 117.7
C1 O4 H4B 109.5
C4 C5 C6 117.4(7)
C4 C5 C2 119.0(7)
C6 C5 C2 123.6(6)
C7 C6 C5 120.4(7)
C7 C6 Br2 116.2(6)
C5 C6 Br2 123.4(6)
C6 C7 C8 121.0(8)
C6 C7 H7A 119.5
C8 C7 H7A 119.5
C7 C8 C3 121.3(7)
C7 C8 Br1 117.3(6)
C3 C8 Br1 121.4(5)

loop_
_geom_bond_atom_site_label_1
_geom_bond_atom_site_label_2
_geom_bond_distance
OW HWB 0.8500
OW HWA 0.8502
Br1 C8 1.896(7)
O1 C2 1.205(9)
C1 O3 1.201(9)
C1 O4 1.285(10)
C1 C3 1.465(10)
Br2 C6 1.888(7)
C2 O2 1.287(9)
C2 C5 1.491(10)
O2 H2A 0.8200
C3 C4 1.394(10)
C3 C8 1.430(10)
C4 C5 1.363(9)
C4 H4A 0.9300
O4 H4B 0.8200
C5 C6 1.414(10)
C6 C7 1.363(10)
C7 C8 1.367(10)
C7 H7A 0.9300

loop_
_geom_hbond_atom_site_label_D
_geom_hbond_atom_site_label_H
_geom_hbond_atom_site_label_A
_geom_hbond_site_symmetry_A
_geom_hbond_distance_DH
_geom_hbond_distance_HA
_geom_hbond_distance_DA
_geom_hbond_angle_DHA
_geom_hbond_publ_flag
O2 H2A OW . 0.8200 1.7400 2.554(8) 176.00 yes
O4 H4B O1 4_465 0.8200 1.8600 2.665(8) 168.00 yes
OW HWB O3 4_666 0.8500 2.0800 2.893(9) 159.00 yes
OW HWA O3 2_644 0.8500 2.1700 2.903(9) 144.00 yes
C4 H4A O2 . 0.9300 2.3300 2.692(10) 103.00 no

loop_
_geom_torsion_atom_site_label_1
_geom_torsion_atom_site_label_2
_geom_torsion_atom_site_label_3
_geom_torsion_atom_site_label_4
_geom_torsion
O3 C1 C3 C4 -144.6(9)
O4 C1 C3 C4 34.9(11)
O3 C1 C3 C8 37.0(13)
O4 C1 C3 C8 -143.5(8)
C8 C3 C4 C5 -3.2(11)
C1 C3 C4 C5 178.2(7)
C3 C4 C5 C6 4.1(11)
C3 C4 C5 C2 -176.5(7)
O1 C2 C5 C4 169.0(8)
O2 C2 C5 C4 -8.0(10)
O1 C2 C5 C6 -11.7(13)
O2 C2 C5 C6 171.3(7)
C4 C5 C6 C7 -2.9(11)
C2 C5 C6 C7 177.8(7)
C4 C5 C6 Br2 177.5(5)
C2 C5 C6 Br2 -1.9(10)
C5 C6 C7 C8 1.0(12)
Br2 C6 C7 C8 -179.3(6)
C6 C7 C8 C3 -0.1(12)
C6 C7 C8 Br1 179.9(6)
C4 C3 C8 C7 1.0(11)
C1 C3 C8 C7 179.5(7)
C4 C3 C8 Br1 -178.9(5)
C1 C3 C8 Br1 -0.4(11)

loop_
_cod_related_entry_id
_cod_related_entry_database
_cod_related_entry_code
1 ChemSpider 30658023
